data_7003682
loop_
_publ_author_name
'Melfi, Patricia J.'
'Camiolo, Salvatore'
'Lee, Jeong Tae'
'Ali, Mehnaaz F.'
'McDevitt, John T.'
'Lynch, Vincent M.'
'Sessler, Jonathan L.'

_publ_section_title
;
 Immobilization of a hexaphyrin(1.0.1.0.0.0) derivative onto a
 tentagel-amino resin and its use in uranyl cation detection
;
_journal_issue 12
_journal_name_full 'Dalton Transactions'
_journal_page_first 1538
_journal_page_last 1540
_journal_paper_doi 10.1039/b718627d
_journal_year 2008
_chemical_formula_moiety ' C48 H60 N6 O4 2+, 2 Cl 1-, 1/2 H2 O '
_chemical_formula_sum 'C48 H61 Cl2 N6 O4.5'
_chemical_formula_weight 864.93
_chemical_name_systematic
;
?
;
_space_group_IT_number 61
_symmetry_cell_setting orthorhombic
_symmetry_space_group_name_Hall '-P 2ac 2ab'
_symmetry_space_group_name_H-M 'P b c a'
_atom_sites_solution_hydrogens geom
_atom_sites_solution_primary direct
_atom_sites_solution_secondary difmap
_audit_creation_method SHELXL-97
_cell_angle_alpha 90.00
_cell_angle_beta 90.00
_cell_angle_gamma 90.00
_cell_formula_units_Z 8
_cell_length_a 25.8233(3)
_cell_length_b 10.4391(10)
_cell_length_c 33.9936(16)
_cell_measurement_reflns_used 8791
_cell_measurement_temperature 153(2)
_cell_measurement_theta_max 25.0
_cell_measurement_theta_min 1
_cell_volume 9163.7(10)
_computing_cell_refinement 'Collect software, Nonius B.V. 1998'
_computing_data_collection 'Collect software, Nonius B.V. 1998'
_computing_data_reduction
;
DENZO and Scalepack (Otwinoski and Minor, 1997)
;
_computing_molecular_graphics 'XP SHELXTL/PC, Siemens Analytical'
_computing_structure_refinement 'XL SHELXTL/PC, Siemens Analytical'
_computing_structure_solution
;

SIR97 - Altomare A., Burla M.C., Camalli M., Cascarano G.L., Giacovazzo C.,
Guagliardi A., Moliterni A.G.G., Polidori G.,Spagna R.
;
_diffrn_ambient_temperature 153(2)
_diffrn_measured_fraction_theta_full 0.998
_diffrn_measured_fraction_theta_max 0.998
_diffrn_measurement_device_type 'Nonius Kappa CCD'
_diffrn_measurement_method \w-scans
_diffrn_radiation_monochromator graphite
_diffrn_radiation_source 'fine-focus sealed tube'
_diffrn_radiation_type MoK\a
_diffrn_radiation_wavelength 0.71073
_diffrn_reflns_av_R_equivalents 0.0000
_diffrn_reflns_av_sigmaI/netI 0.1920
_diffrn_reflns_limit_h_max 30
_diffrn_reflns_limit_h_min 0
_diffrn_reflns_limit_k_max 12
_diffrn_reflns_limit_k_min 0
_diffrn_reflns_limit_l_max 0
_diffrn_reflns_limit_l_min -40
_diffrn_reflns_number 8068
_diffrn_reflns_theta_full 25.00
_diffrn_reflns_theta_max 25.00
_diffrn_reflns_theta_min 2.40
_exptl_absorpt_coefficient_mu 0.193
_exptl_absorpt_correction_type none
_exptl_crystal_colour black
_exptl_crystal_density_diffrn 1.254
_exptl_crystal_density_method 'not measured'
_exptl_crystal_description laths
_exptl_crystal_F_000 3688
_exptl_crystal_size_max 0.40
_exptl_crystal_size_mid 0.07
_exptl_crystal_size_min 0.04
_refine_diff_density_max 0.414
_refine_diff_density_min -0.405
_refine_diff_density_rms 0.061
_refine_ls_extinction_coef 0.00075(13)
_refine_ls_extinction_expression Fc^*^=kFc[1+0.001xFc^2^\l^3^/sin(2\q)]^-1/4^
_refine_ls_extinction_method SHELXL
_refine_ls_goodness_of_fit_ref 1.094
_refine_ls_hydrogen_treatment constr
_refine_ls_matrix_type full
_refine_ls_number_parameters 563
_refine_ls_number_reflns 8068
_refine_ls_number_restraints 0
_refine_ls_restrained_S_all 1.094
_refine_ls_R_factor_all 0.2221
_refine_ls_R_factor_gt 0.0779
_refine_ls_shift/su_max 0.002
_refine_ls_shift/su_mean 0.000
_refine_ls_structure_factor_coef Fsqd
_refine_ls_weighting_details 'calc w=1/[\s^2^(Fo^2^)+(0.0440P)^2^] where P=(Fo^2^+2Fc^2^)/3'
_refine_ls_weighting_scheme calc
_refine_ls_wR_factor_gt 0.1187
_refine_ls_wR_factor_ref 0.1512
_reflns_number_gt 3399
_reflns_number_total 8068
_reflns_threshold_expression >2sigma(I)
_cod_data_source_file b718627d.txt
_cod_data_source_block meoameth
_cod_depositor_comments
;
The following automatic conversions were performed:
'_symmetry_cell_setting' value 'Orthorhombic' changed to 'orthorhombic'
according to '/home/saulius/struct/CIF-dictionaries/cif_core.dic'
dictionary named 'cif_core.dic' version 2.4.1 from 2010-06-29.

Automatic conversion script
Id: cif_fix_enum 1527 2010-12-29 10:47:43Z saulius 
;
_cod_original_sg_symbol_H-M Pbca
_cod_original_formula_sum 'C48 H61 Cl2 N6 O4.50'
_cod_database_code 7003682

loop_
_symmetry_equiv_pos_as_xyz
'x, y, z'
'-x+1/2, -y, z+1/2'
'x+1/2, -y+1/2, -z'
'-x, y+1/2, -z+1/2'
'-x, -y, -z'
'x-1/2, y, -z-1/2'
'-x-1/2, y-1/2, z'
'x, -y-1/2, z-1/2'

loop_
_atom_site_label
_atom_site_type_symbol
_atom_site_fract_x
_atom_site_fract_y
_atom_site_fract_z
_atom_site_U_iso_or_equiv
_atom_site_adp_type
_atom_site_occupancy
_atom_site_symmetry_multiplicity
_atom_site_calc_flag
_atom_site_refinement_flags
_atom_site_disorder_assembly
_atom_site_disorder_group
Cl1 Cl 0.33011(4) 0.64877(10) 0.59429(3) 0.0454(4) Uani 1 1 d . . .
Cl2 Cl 0.45422(4) 0.78617(10) 0.57974(4) 0.0494(4) Uani 1 1 d . . .
O1 O 0.5266(2) 0.8402(5) 0.70373(14) 0.1151(17) Uani 1 1 d . . .
O2 O 0.5827(2) 0.7410(6) 0.66523(17) 0.144(2) Uani 1 1 d . . .
O3 O 0.3104(2) 0.4873(5) 0.81001(17) 0.161(2) Uani 1 1 d . . .
O4 O 0.31591(19) 0.3214(5) 0.77228(15) 0.123(2) Uani 1 1 d . . .
N1 N 0.34348(13) 0.9857(3) 0.60304(12) 0.0386(10) Uani 1 1 d . . .
H1A H 0.3532 0.9049 0.6023 0.046 Uiso 1 1 calc R . .
N2 N 0.35571(13) 0.8926(3) 0.52540(11) 0.0366(10) Uani 1 1 d . . .
H2A H 0.3799 0.8617 0.5410 0.044 Uiso 1 1 calc R . .
N3 N 0.37978(12) 0.6422(3) 0.50601(10) 0.0342(9) Uani 1 1 d . . .
H3A H 0.3747 0.6542 0.5313 0.041 Uiso 1 1 calc R . .
N4 N 0.43034(13) 0.4606(3) 0.55282(12) 0.0394(10) Uani 1 1 d . . .
H4A H 0.4284 0.5367 0.5639 0.047 Uiso 1 1 calc R . .
N5 N 0.42676(13) 0.5356(3) 0.64331(11) 0.0380(10) Uani 1 1 d . . .
H5A H 0.4048 0.5606 0.6251 0.046 Uiso 1 1 calc R . .
N6 N 0.39775(13) 0.8121(3) 0.66699(11) 0.0417(10) Uani 1 1 d . . .
H6A H 0.4079 0.8202 0.6424 0.050 Uiso 1 1 calc R . .
C1 C 0.34251(16) 1.0622(4) 0.63656(16) 0.0396(12) Uani 1 1 d . . .
C2 C 0.32545(15) 1.1869(4) 0.62434(15) 0.0377(12) Uani 1 1 d . . .
C3 C 0.31673(16) 1.1834(4) 0.58472(15) 0.0384(12) Uani 1 1 d . . .
C4 C 0.32700(16) 1.0558(4) 0.57163(15) 0.0370(12) Uani 1 1 d . . .
C5 C 0.32420(17) 0.9972(4) 0.53370(14) 0.0329(11) Uani 1 1 d . . .
C6 C 0.29138(17) 1.0143(4) 0.50197(14) 0.0370(12) Uani 1 1 d . . .
C7 C 0.30292(17) 0.9203(4) 0.47376(14) 0.0366(12) Uani 1 1 d . . .
C8 C 0.34290(16) 0.8457(4) 0.48896(14) 0.0345(11) Uani 1 1 d . . .
C9 C 0.36723(16) 0.7275(4) 0.47706(14) 0.0323(11) Uani 1 1 d . . .
C10 C 0.38264(16) 0.6753(4) 0.44138(13) 0.0343(11) Uani 1 1 d . . .
C11 C 0.40435(17) 0.5535(4) 0.44894(14) 0.0379(12) Uani 1 1 d . . .
C12 C 0.40180(16) 0.5337(4) 0.48933(15) 0.0352(12) Uani 1 1 d . . .
C13 C 0.41890(16) 0.4354(4) 0.51461(15) 0.0361(12) Uani 1 1 d . . .
C14 C 0.42523(16) 0.3007(4) 0.50875(14) 0.0362(12) Uani 1 1 d . . .
C15 C 0.44294(15) 0.2487(4) 0.54348(14) 0.0329(11) Uani 1 1 d . . .
C16 C 0.44550(16) 0.3491(4) 0.57189(15) 0.0356(11) Uani 1 1 d . . .
C17 C 0.45894(16) 0.3368(4) 0.61064(15) 0.0382(12) Uani 1 1 d . . .
H17A H 0.4716 0.2545 0.6177 0.046 Uiso 1 1 calc R . .
C18 C 0.45714(18) 0.4257(4) 0.64185(14) 0.0390(12) Uani 1 1 d . . .
C19 C 0.48713(18) 0.4233(4) 0.67637(15) 0.0435(13) Uani 1 1 d . . .
C20 C 0.47542(18) 0.5333(4) 0.69809(13) 0.0427(13) Uani 1 1 d . . .
C21 C 0.43663(18) 0.5980(4) 0.67760(15) 0.0420(13) Uani 1 1 d . . .
C22 C 0.40625(18) 0.7087(4) 0.69016(15) 0.0433(13) Uani 1 1 d . . .
C23 C 0.38203(17) 0.7292(4) 0.72641(14) 0.0416(12) Uani 1 1 d . . .
C24 C 0.36115(17) 0.8507(4) 0.72515(15) 0.0414(12) Uani 1 1 d . . .
C25 C 0.37063(17) 0.9030(4) 0.68825(15) 0.0414(12) Uani 1 1 d . . .
C26 C 0.35271(17) 1.0221(4) 0.67390(15) 0.0457(13) Uani 1 1 d . . .
H26A H 0.3468 1.0849 0.6936 0.055 Uiso 1 1 calc R . .
C27 C 0.31875(17) 1.2994(4) 0.65080(14) 0.0487(13) Uani 1 1 d . . .
H27A H 0.3254 1.3790 0.6358 0.058 Uiso 1 1 calc R . .
H27B H 0.3444 1.2947 0.6724 0.058 Uiso 1 1 calc R . .
C28 C 0.26442(19) 1.3046(4) 0.66817(15) 0.0729(17) Uani 1 1 d . . .
H28A H 0.2389 1.3060 0.6468 0.109 Uiso 1 1 calc R . .
H28B H 0.2608 1.3822 0.6842 0.109 Uiso 1 1 calc R . .
H28C H 0.2586 1.2290 0.6847 0.109 Uiso 1 1 calc R . .
C29 C 0.30132(17) 1.2943(4) 0.55922(13) 0.0501(13) Uani 1 1 d . . .
H29A H 0.2635 1.3008 0.5584 0.075 Uiso 1 1 calc R . .
H29B H 0.3146 1.2810 0.5325 0.075 Uiso 1 1 calc R . .
H29C H 0.3158 1.3736 0.5700 0.075 Uiso 1 1 calc R . .
C30 C 0.24520(17) 1.1015(4) 0.49942(13) 0.0486(13) Uani 1 1 d . . .
H30A H 0.2323 1.1195 0.5260 0.073 Uiso 1 1 calc R . .
H30B H 0.2179 1.0599 0.4840 0.073 Uiso 1 1 calc R . .
H30C H 0.2553 1.1819 0.4867 0.073 Uiso 1 1 calc R . .
C31 C 0.27321(18) 0.8977(4) 0.43679(13) 0.0492(14) Uani 1 1 d . . .
H31A H 0.2358 0.8954 0.4431 0.059 Uiso 1 1 calc R . .
H31B H 0.2829 0.8129 0.4260 0.059 Uiso 1 1 calc R . .
C32 C 0.2827(2) 1.0002(5) 0.40524(15) 0.0719(17) Uani 1 1 d . . .
H32A H 0.2724 1.0842 0.4154 0.108 Uiso 1 1 calc R . .
H32B H 0.2623 0.9800 0.3818 0.108 Uiso 1 1 calc R . .
H32C H 0.3196 1.0018 0.3984 0.108 Uiso 1 1 calc R . .
C33 C 0.38150(16) 0.7404(4) 0.40188(13) 0.0446(13) Uani 1 1 d . . .
H33A H 0.4170 0.7410 0.3910 0.054 Uiso 1 1 calc R . .
H33B H 0.3708 0.8307 0.4057 0.054 Uiso 1 1 calc R . .
C34 C 0.34503(18) 0.6782(4) 0.37150(13) 0.0572(14) Uani 1 1 d . . .
H34A H 0.3572 0.5915 0.3655 0.086 Uiso 1 1 calc R . .
H34B H 0.3448 0.7296 0.3474 0.086 Uiso 1 1 calc R . .
H34C H 0.3099 0.6740 0.3823 0.086 Uiso 1 1 calc R . .
C35 C 0.43087(17) 0.4721(4) 0.41860(12) 0.0471(13) Uani 1 1 d . . .
H35A H 0.4577 0.4200 0.4313 0.071 Uiso 1 1 calc R . .
H35B H 0.4469 0.5273 0.3987 0.071 Uiso 1 1 calc R . .
H35C H 0.4054 0.4158 0.4060 0.071 Uiso 1 1 calc R . .
C36 C 0.40960(17) 0.2292(4) 0.47228(13) 0.0478(13) Uani 1 1 d . . .
H36A H 0.4395 0.2214 0.4547 0.072 Uiso 1 1 calc R . .
H36B H 0.3818 0.2758 0.4589 0.072 Uiso 1 1 calc R . .
H36C H 0.3973 0.1435 0.4795 0.072 Uiso 1 1 calc R . .
C37 C 0.45735(17) 0.1127(4) 0.55033(13) 0.0434(13) Uani 1 1 d . . .
H37A H 0.4369 0.0570 0.5326 0.052 Uiso 1 1 calc R . .
H37B H 0.4489 0.0889 0.5778 0.052 Uiso 1 1 calc R . .
C38 C 0.51465(16) 0.0912(4) 0.54303(14) 0.0521(14) Uani 1 1 d . . .
H38A H 0.5232 0.1166 0.5161 0.078 Uiso 1 1 calc R . .
H38B H 0.5229 0.0003 0.5467 0.078 Uiso 1 1 calc R . .
H38C H 0.5349 0.1428 0.5616 0.078 Uiso 1 1 calc R . .
C39 C 0.52739(18) 0.3255(4) 0.68652(13) 0.0570(14) Uani 1 1 d . . .
H39A H 0.5154 0.2404 0.6785 0.085 Uiso 1 1 calc R . .
H39B H 0.5335 0.3262 0.7150 0.085 Uiso 1 1 calc R . .
H39C H 0.5597 0.3458 0.6727 0.085 Uiso 1 1 calc R . .
C40 C 0.5041(2) 0.5809(5) 0.73357(14) 0.0631(15) Uani 1 1 d . . .
H40A H 0.5083 0.5096 0.7525 0.076 Uiso 1 1 calc R . .
H40B H 0.4835 0.6488 0.7465 0.076 Uiso 1 1 calc R . .
C41 C 0.5578(2) 0.6348(6) 0.72306(19) 0.087(2) Uani 1 1 d . . .
H41A H 0.5762 0.6595 0.7475 0.105 Uiso 1 1 calc R . .
H41B H 0.5785 0.5677 0.7097 0.105 Uiso 1 1 calc R . .
C42 C 0.5530(3) 0.7504(8) 0.6964(2) 0.087(2) Uani 1 1 d . . .
C43 C 0.5760(4) 0.8622(9) 0.6395(2) 0.212(6) Uani 1 1 d . . .
H43A H 0.5790 0.9387 0.6561 0.318 Uiso 1 1 calc R . .
H43B H 0.5419 0.8607 0.6270 0.318 Uiso 1 1 calc R . .
H43C H 0.6030 0.8639 0.6192 0.318 Uiso 1 1 calc R . .
C44 C 0.37451(18) 0.6316(4) 0.75854(14) 0.0582(14) Uani 1 1 d . . .
H44A H 0.3583 0.6738 0.7816 0.070 Uiso 1 1 calc R . .
H44B H 0.4087 0.5986 0.7669 0.070 Uiso 1 1 calc R . .
C45 C 0.3410(2) 0.5205(5) 0.74568(16) 0.0829(19) Uani 1 1 d . . .
H45A H 0.3109 0.5550 0.7310 0.100 Uiso 1 1 calc R . .
H45B H 0.3612 0.4669 0.7272 0.100 Uiso 1 1 calc R . .
C46 C 0.3212(3) 0.4367(9) 0.7781(2) 0.092(2) Uani 1 1 d . . .
C47 C 0.2914(2) 0.2500(5) 0.80659(18) 0.107(2) Uani 1 1 d . . .
H47A H 0.3183 0.2265 0.8256 0.160 Uiso 1 1 calc R . .
H47B H 0.2744 0.1724 0.7969 0.160 Uiso 1 1 calc R . .
H47C H 0.2657 0.3053 0.8194 0.160 Uiso 1 1 calc R . .
C48 C 0.32900(18) 0.9136(4) 0.75687(13) 0.0563(14) Uani 1 1 d . . .
H48A H 0.2929 0.8855 0.7545 0.084 Uiso 1 1 calc R . .
H48B H 0.3308 1.0069 0.7539 0.084 Uiso 1 1 calc R . .
H48C H 0.3424 0.8892 0.7828 0.084 Uiso 1 1 calc R . .
O1W O 0.4884(3) 1.0225(8) 0.6447(3) 0.130(3) Uani 0.50 1 d P . .

loop_
_atom_site_aniso_label
_atom_site_aniso_U_11
_atom_site_aniso_U_22
_atom_site_aniso_U_33
_atom_site_aniso_U_23
_atom_site_aniso_U_13
_atom_site_aniso_U_12
Cl1 0.0446(8) 0.0464(7) 0.0452(9) -0.0012(6) 0.0015(6) 0.0013(6)
Cl2 0.0470(8) 0.0461(7) 0.0552(9) 0.0060(6) 0.0036(7) 0.0006(6)
O1 0.136(5) 0.097(4) 0.112(4) 0.009(3) 0.008(3) 0.001(3)
O2 0.112(4) 0.238(7) 0.082(4) -0.065(4) 0.021(3) -0.059(4)
O3 0.244(7) 0.124(4) 0.114(5) 0.034(4) 0.075(5) -0.007(4)
O4 0.143(5) 0.076(3) 0.149(5) 0.024(3) -0.048(4) -0.037(3)
N1 0.041(3) 0.031(2) 0.044(3) -0.008(2) 0.003(2) 0.0070(18)
N2 0.031(2) 0.031(2) 0.047(3) 0.003(2) -0.005(2) 0.0056(18)
N3 0.043(2) 0.031(2) 0.028(2) -0.003(2) -0.0044(19) -0.0011(19)
N4 0.047(3) 0.029(2) 0.042(3) -0.003(2) -0.002(2) 0.0057(19)
N5 0.047(3) 0.034(2) 0.034(3) 0.006(2) -0.005(2) 0.009(2)
N6 0.055(3) 0.041(2) 0.030(3) -0.003(2) 0.000(2) 0.005(2)
C1 0.039(3) 0.037(3) 0.043(4) -0.009(3) 0.001(3) 0.010(2)
C2 0.030(3) 0.038(3) 0.045(4) -0.007(3) 0.004(3) 0.003(2)
C3 0.033(3) 0.029(3) 0.054(4) 0.000(3) 0.008(3) 0.003(2)
C4 0.031(3) 0.036(3) 0.043(4) 0.003(3) 0.006(3) 0.000(2)
C5 0.035(3) 0.033(3) 0.031(3) 0.002(2) 0.006(3) 0.003(2)
C6 0.032(3) 0.040(3) 0.038(4) 0.004(3) 0.002(3) -0.002(2)
C7 0.037(3) 0.036(3) 0.037(4) 0.009(3) -0.003(3) -0.001(2)
C8 0.037(3) 0.030(3) 0.037(3) -0.001(2) 0.002(2) -0.005(2)
C9 0.037(3) 0.032(3) 0.028(3) -0.001(3) 0.002(2) -0.002(2)
C10 0.036(3) 0.039(3) 0.028(3) 0.000(3) 0.002(2) -0.008(2)
C11 0.044(3) 0.035(3) 0.035(4) -0.005(3) 0.004(3) -0.001(2)
C12 0.040(3) 0.031(3) 0.035(4) 0.000(3) 0.001(3) -0.001(2)
C13 0.033(3) 0.041(3) 0.034(4) -0.001(3) 0.002(2) -0.008(2)
C14 0.038(3) 0.029(3) 0.042(4) -0.010(3) 0.008(2) 0.001(2)
C15 0.033(3) 0.028(3) 0.038(3) -0.003(2) 0.008(2) 0.002(2)
C16 0.036(3) 0.035(3) 0.036(4) 0.004(3) 0.007(2) 0.001(2)
C17 0.043(3) 0.025(3) 0.047(4) 0.005(3) 0.008(3) -0.002(2)
C18 0.048(3) 0.032(3) 0.037(4) 0.003(3) -0.001(3) 0.000(3)
C19 0.050(3) 0.042(3) 0.039(4) 0.007(3) 0.003(3) 0.010(3)
C20 0.056(4) 0.046(3) 0.027(3) 0.003(3) -0.005(3) 0.011(3)
C21 0.049(3) 0.046(3) 0.032(4) -0.003(3) 0.003(3) 0.001(3)
C22 0.050(3) 0.044(3) 0.036(4) -0.009(3) -0.002(3) 0.006(3)
C23 0.050(3) 0.045(3) 0.030(3) 0.004(3) -0.005(3) 0.004(3)
C24 0.040(3) 0.050(3) 0.034(4) -0.011(3) -0.003(3) 0.009(3)
C25 0.043(3) 0.044(3) 0.038(4) -0.012(3) -0.003(3) 0.005(3)
C26 0.048(3) 0.042(3) 0.048(4) -0.012(3) -0.006(3) 0.000(3)
C27 0.051(4) 0.040(3) 0.055(4) -0.014(3) -0.002(3) 0.004(2)
C28 0.065(4) 0.074(4) 0.080(5) -0.038(3) -0.003(3) 0.016(3)
C29 0.051(3) 0.033(3) 0.066(4) 0.004(3) 0.005(3) 0.002(2)
C30 0.047(3) 0.056(3) 0.043(4) 0.003(2) 0.001(3) 0.014(3)
C31 0.050(3) 0.059(3) 0.039(4) 0.002(3) -0.006(3) 0.007(3)
C32 0.091(5) 0.073(4) 0.051(4) 0.017(3) 0.000(3) 0.021(3)
C33 0.039(3) 0.049(3) 0.046(4) -0.004(3) 0.002(3) 0.000(2)
C34 0.061(4) 0.075(4) 0.036(3) 0.000(3) 0.001(3) -0.006(3)
C35 0.055(3) 0.045(3) 0.041(3) -0.004(2) 0.008(3) 0.003(2)
C36 0.054(3) 0.039(3) 0.051(4) -0.010(3) 0.003(3) 0.003(2)
C37 0.045(3) 0.031(3) 0.054(4) -0.006(2) 0.000(3) 0.001(2)
C38 0.042(3) 0.036(3) 0.078(4) -0.004(2) -0.003(3) 0.005(2)
C39 0.071(4) 0.064(3) 0.035(3) 0.003(3) -0.006(3) 0.018(3)
C40 0.077(4) 0.069(4) 0.044(4) -0.001(3) -0.012(3) 0.015(3)
C41 0.067(5) 0.087(5) 0.108(6) -0.030(4) -0.034(4) 0.013(4)
C42 0.073(6) 0.101(7) 0.088(7) -0.026(5) -0.013(5) -0.017(5)
C43 0.289(13) 0.256(11) 0.091(7) 0.059(7) -0.047(7) -0.163(10)
C44 0.059(4) 0.068(3) 0.048(4) 0.004(3) -0.003(3) 0.000(3)
C45 0.129(6) 0.064(4) 0.056(5) 0.013(3) 0.014(4) -0.020(4)
C46 0.072(5) 0.129(7) 0.074(6) 0.016(6) -0.002(4) 0.008(5)
C47 0.104(5) 0.088(5) 0.129(6) 0.057(4) 0.026(4) -0.010(4)
C48 0.054(3) 0.076(3) 0.038(4) -0.007(3) -0.006(3) 0.008(3)
O1W 0.126(8) 0.099(6) 0.165(10) 0.005(6) 0.008(7) -0.005(6)

loop_
_atom_type_symbol
_atom_type_description
_atom_type_scat_dispersion_real
_atom_type_scat_dispersion_imag
_atom_type_scat_source
C C 0.0033 0.0016 'International Tables Vol C Tables 4.2.6.8 and 6.1.1.4'
H H 0.0000 0.0000 'International Tables Vol C Tables 4.2.6.8 and 6.1.1.4'
N N 0.0061 0.0033 'International Tables Vol C Tables 4.2.6.8 and 6.1.1.4'
O O 0.0106 0.0060 'International Tables Vol C Tables 4.2.6.8 and 6.1.1.4'
Cl Cl 0.1484 0.1585 'International Tables Vol C Tables 4.2.6.8 and 6.1.1.4'

loop_
_geom_angle_atom_site_label_1
_geom_angle_atom_site_label_2
_geom_angle_atom_site_label_3
_geom_angle
_geom_angle_site_symmetry_1
_geom_angle_site_symmetry_3
_geom_angle_publ_flag
C42 O2 C43 109.2(7) . . ?
C46 O4 C47 113.8(6) . . ?
C4 N1 C1 109.1(4) . . ?
C4 N1 H1A 125.4 . . ?
C1 N1 H1A 125.4 . . ?
C8 N2 C5 108.8(4) . . ?
C8 N2 H2A 125.6 . . ?
C5 N2 H2A 125.6 . . ?
C9 N3 C12 109.6(4) . . ?
C9 N3 H3A 125.2 . . ?
C12 N3 H3A 125.2 . . ?
C13 N4 C16 110.2(4) . . ?
C13 N4 H4A 124.9 . . ?
C16 N4 H4A 124.9 . . ?
C21 N5 C18 108.7(4) . . ?
C21 N5 H5A 125.7 . . ?
C18 N5 H5A 125.7 . . ?
C22 N6 C25 108.9(4) . . ?
C22 N6 H6A 125.5 . . ?
C25 N6 H6A 125.5 . . ?
C26 C1 N1 125.7(4) . . ?
C26 C1 C2 127.4(4) . . ?
N1 C1 C2 106.8(4) . . ?
C3 C2 C1 108.2(4) . . ?
C3 C2 C27 126.6(4) . . ?
C1 C2 C27 125.2(5) . . ?
C2 C3 C4 107.5(4) . . ?
C2 C3 C29 126.4(4) . . ?
C4 C3 C29 126.1(5) . . ?
N1 C4 C5 119.5(4) . . ?
N1 C4 C3 108.3(4) . . ?
C5 C4 C3 132.1(5) . . ?
C6 C5 N2 107.5(4) . . ?
C6 C5 C4 132.8(4) . . ?
N2 C5 C4 119.3(4) . . ?
C5 C6 C7 108.2(4) . . ?
C5 C6 C30 127.5(4) . . ?
C7 C6 C30 123.5(4) . . ?
C8 C7 C6 107.1(4) . . ?
C8 C7 C31 127.3(4) . . ?
C6 C7 C31 125.3(4) . . ?
N2 C8 C7 108.3(4) . . ?
N2 C8 C9 117.0(4) . . ?
C7 C8 C9 134.2(5) . . ?
N3 C9 C10 107.8(4) . . ?
N3 C9 C8 117.3(4) . . ?
C10 C9 C8 134.9(4) . . ?
C9 C10 C11 107.9(4) . . ?
C9 C10 C33 126.7(4) . . ?
C11 C10 C33 125.2(4) . . ?
C12 C11 C10 107.2(4) . . ?
C12 C11 C35 128.0(4) . . ?
C10 C11 C35 124.4(4) . . ?
N3 C12 C11 107.5(4) . . ?
N3 C12 C13 118.3(4) . . ?
C11 C12 C13 134.1(4) . . ?
N4 C13 C12 120.7(4) . . ?
N4 C13 C14 107.4(4) . . ?
C12 C13 C14 131.8(5) . . ?
C15 C14 C13 107.9(4) . . ?
C15 C14 C36 126.9(4) . . ?
C13 C14 C36 125.0(4) . . ?
C14 C15 C16 107.8(4) . . ?
C14 C15 C37 126.5(4) . . ?
C16 C15 C37 125.8(4) . . ?
C17 C16 N4 126.9(4) . . ?
C17 C16 C15 126.4(4) . . ?
N4 C16 C15 106.7(4) . . ?
C16 C17 C18 130.8(4) . . ?
C16 C17 H17A 114.6 . . ?
C18 C17 H17A 114.6 . . ?
N5 C18 C19 107.2(4) . . ?
N5 C18 C17 126.0(4) . . ?
C19 C18 C17 126.7(4) . . ?
C20 C19 C18 107.9(4) . . ?
C20 C19 C39 126.0(5) . . ?
C18 C19 C39 125.9(4) . . ?
C21 C20 C19 106.8(4) . . ?
C21 C20 C40 126.6(4) . . ?
C19 C20 C40 126.1(4) . . ?
N5 C21 C20 109.3(4) . . ?
N5 C21 C22 121.9(4) . . ?
C20 C21 C22 128.5(5) . . ?
N6 C22 C23 108.5(4) . . ?
N6 C22 C21 123.2(4) . . ?
C23 C22 C21 128.2(5) . . ?
C24 C23 C22 106.8(4) . . ?
C24 C23 C44 126.4(5) . . ?
C22 C23 C44 126.4(4) . . ?
C23 C24 C25 108.7(4) . . ?
C23 C24 C48 126.3(5) . . ?
C25 C24 C48 124.8(4) . . ?
N6 C25 C24 107.0(4) . . ?
N6 C25 C26 126.1(5) . . ?
C24 C25 C26 126.8(5) . . ?
C1 C26 C25 130.9(4) . . ?
C1 C26 H26A 114.5 . . ?
C25 C26 H26A 114.5 . . ?
C2 C27 C28 111.7(4) . . ?
C2 C27 H27A 109.3 . . ?
C28 C27 H27A 109.3 . . ?
C2 C27 H27B 109.3 . . ?
C28 C27 H27B 109.3 . . ?
H27A C27 H27B 107.9 . . ?
C27 C28 H28A 109.5 . . ?
C27 C28 H28B 109.5 . . ?
H28A C28 H28B 109.5 . . ?
C27 C28 H28C 109.5 . . ?
H28A C28 H28C 109.5 . . ?
H28B C28 H28C 109.5 . . ?
C3 C29 H29A 109.5 . . ?
C3 C29 H29B 109.5 . . ?
H29A C29 H29B 109.5 . . ?
C3 C29 H29C 109.5 . . ?
H29A C29 H29C 109.5 . . ?
H29B C29 H29C 109.5 . . ?
C6 C30 H30A 109.5 . . ?
C6 C30 H30B 109.5 . . ?
H30A C30 H30B 109.5 . . ?
C6 C30 H30C 109.5 . . ?
H30A C30 H30C 109.5 . . ?
H30B C30 H30C 109.5 . . ?
C7 C31 C32 113.3(4) . . ?
C7 C31 H31A 108.9 . . ?
C32 C31 H31A 108.9 . . ?
C7 C31 H31B 108.9 . . ?
C32 C31 H31B 108.9 . . ?
H31A C31 H31B 107.7 . . ?
C31 C32 H32A 109.5 . . ?
C31 C32 H32B 109.5 . . ?
H32A C32 H32B 109.5 . . ?
C31 C32 H32C 109.5 . . ?
H32A C32 H32C 109.5 . . ?
H32B C32 H32C 109.5 . . ?
C10 C33 C34 114.8(4) . . ?
C10 C33 H33A 108.6 . . ?
C34 C33 H33A 108.6 . . ?
C10 C33 H33B 108.6 . . ?
C34 C33 H33B 108.6 . . ?
H33A C33 H33B 107.5 . . ?
C33 C34 H34A 109.5 . . ?
C33 C34 H34B 109.5 . . ?
H34A C34 H34B 109.5 . . ?
C33 C34 H34C 109.5 . . ?
H34A C34 H34C 109.5 . . ?
H34B C34 H34C 109.5 . . ?
C11 C35 H35A 109.5 . . ?
C11 C35 H35B 109.5 . . ?
H35A C35 H35B 109.5 . . ?
C11 C35 H35C 109.5 . . ?
H35A C35 H35C 109.5 . . ?
H35B C35 H35C 109.5 . . ?
C14 C36 H36A 109.5 . . ?
C14 C36 H36B 109.5 . . ?
H36A C36 H36B 109.5 . . ?
C14 C36 H36C 109.5 . . ?
H36A C36 H36C 109.5 . . ?
H36B C36 H36C 109.5 . . ?
C15 C37 C38 111.1(3) . . ?
C15 C37 H37A 109.4 . . ?
C38 C37 H37A 109.4 . . ?
C15 C37 H37B 109.4 . . ?
C38 C37 H37B 109.4 . . ?
H37A C37 H37B 108.0 . . ?
C37 C38 H38A 109.5 . . ?
C37 C38 H38B 109.5 . . ?
H38A C38 H38B 109.5 . . ?
C37 C38 H38C 109.5 . . ?
H38A C38 H38C 109.5 . . ?
H38B C38 H38C 109.5 . . ?
C19 C39 H39A 109.5 . . ?
C19 C39 H39B 109.5 . . ?
H39A C39 H39B 109.5 . . ?
C19 C39 H39C 109.5 . . ?
H39A C39 H39C 109.5 . . ?
H39B C39 H39C 109.5 . . ?
C20 C40 C41 112.3(4) . . ?
C20 C40 H40A 109.1 . . ?
C41 C40 H40A 109.1 . . ?
C20 C40 H40B 109.1 . . ?
C41 C40 H40B 109.1 . . ?
H40A C40 H40B 107.9 . . ?
C42 C41 C40 110.8(5) . . ?
C42 C41 H41A 109.5 . . ?
C40 C41 H41A 109.5 . . ?
C42 C41 H41B 109.5 . . ?
C40 C41 H41B 109.5 . . ?
H41A C41 H41B 108.1 . . ?
O1 C42 O2 124.5(8) . . ?
O1 C42 C41 123.4(8) . . ?
O2 C42 C41 112.1(7) . . ?
O2 C43 H43A 109.5 . . ?
O2 C43 H43B 109.5 . . ?
H43A C43 H43B 109.5 . . ?
O2 C43 H43C 109.5 . . ?
H43A C43 H43C 109.5 . . ?
H43B C43 H43C 109.5 . . ?
C23 C44 C45 112.5(4) . . ?
C23 C44 H44A 109.1 . . ?
C45 C44 H44A 109.1 . . ?
C23 C44 H44B 109.1 . . ?
C45 C44 H44B 109.1 . . ?
H44A C44 H44B 107.8 . . ?
C46 C45 C44 115.5(5) . . ?
C46 C45 H45A 108.4 . . ?
C44 C45 H45A 108.4 . . ?
C46 C45 H45B 108.4 . . ?
C44 C45 H45B 108.4 . . ?
H45A C45 H45B 107.5 . . ?
O4 C46 O3 122.2(8) . . ?
O4 C46 C45 119.6(7) . . ?
O3 C46 C45 118.2(8) . . ?
O4 C47 H47A 109.5 . . ?
O4 C47 H47B 109.5 . . ?
H47A C47 H47B 109.5 . . ?
O4 C47 H47C 109.5 . . ?
H47A C47 H47C 109.5 . . ?
H47B C47 H47C 109.5 . . ?
C24 C48 H48A 109.5 . . ?
C24 C48 H48B 109.5 . . ?
H48A C48 H48B 109.5 . . ?
C24 C48 H48C 109.5 . . ?
H48A C48 H48C 109.5 . . ?
H48B C48 H48C 109.5 . . ?

loop_
_geom_bond_atom_site_label_1
_geom_bond_atom_site_label_2
_geom_bond_distance
_geom_bond_site_symmetry_2
_geom_bond_publ_flag
O1 C42 1.185(7) . ?
O2 C42 1.311(7) . ?
O2 C43 1.547(9) . ?
O3 C46 1.240(7) . ?
O4 C46 1.227(8) . ?
O4 C47 1.522(6) . ?
N1 C4 1.363(5) . ?
N1 C1 1.392(5) . ?
N1 H1A 0.8800 . ?
N2 C8 1.373(5) . ?
N2 C5 1.390(5) . ?
N2 H2A 0.8800 . ?
N3 C9 1.366(5) . ?
N3 C12 1.389(5) . ?
N3 H3A 0.8800 . ?
N4 C13 1.358(5) . ?
N4 C16 1.389(5) . ?
N4 H4A 0.8800 . ?
N5 C21 1.359(5) . ?
N5 C18 1.390(5) . ?
N5 H5A 0.8800 . ?
N6 C22 1.354(5) . ?
N6 C25 1.383(5) . ?
N6 H6A 0.8800 . ?
C1 C26 1.362(6) . ?
C1 C2 1.435(6) . ?
C2 C3 1.366(5) . ?
C2 C27 1.490(5) . ?
C3 C4 1.430(5) . ?
C3 C29 1.500(5) . ?
C4 C5 1.429(6) . ?
C5 C6 1.383(6) . ?
C6 C7 1.404(6) . ?
C6 C30 1.503(5) . ?
C7 C8 1.393(5) . ?
C7 C31 1.491(6) . ?
C8 C9 1.443(5) . ?
C9 C10 1.388(5) . ?
C10 C11 1.413(5) . ?
C10 C33 1.505(6) . ?
C11 C12 1.390(5) . ?
C11 C35 1.502(5) . ?
C12 C13 1.409(6) . ?
C13 C14 1.430(5) . ?
C14 C15 1.378(5) . ?
C14 C36 1.503(5) . ?
C15 C16 1.427(6) . ?
C15 C37 1.486(5) . ?
C16 C17 1.368(5) . ?
C17 C18 1.410(6) . ?
C17 H17A 0.9500 . ?
C18 C19 1.406(6) . ?
C19 C20 1.399(5) . ?
C19 C39 1.497(6) . ?
C20 C21 1.394(6) . ?
C20 C40 1.500(6) . ?
C21 C22 1.461(6) . ?
C22 C23 1.398(6) . ?
C23 C24 1.379(5) . ?
C23 C44 1.506(6) . ?
C24 C25 1.390(6) . ?
C24 C48 1.511(6) . ?
C25 C26 1.414(6) . ?
C26 H26A 0.9500 . ?
C27 C28 1.523(6) . ?
C27 H27A 0.9900 . ?
C27 H27B 0.9900 . ?
C28 H28A 0.9800 . ?
C28 H28B 0.9800 . ?
C28 H28C 0.9800 . ?
C29 H29A 0.9800 . ?
C29 H29B 0.9800 . ?
C29 H29C 0.9800 . ?
C30 H30A 0.9800 . ?
C30 H30B 0.9800 . ?
C30 H30C 0.9800 . ?
C31 C32 1.535(6) . ?
C31 H31A 0.9900 . ?
C31 H31B 0.9900 . ?
C32 H32A 0.9800 . ?
C32 H32B 0.9800 . ?
C32 H32C 0.9800 . ?
C33 C34 1.541(5) . ?
C33 H33A 0.9900 . ?
C33 H33B 0.9900 . ?
C34 H34A 0.9800 . ?
C34 H34B 0.9800 . ?
C34 H34C 0.9800 . ?
C35 H35A 0.9800 . ?
C35 H35B 0.9800 . ?
C35 H35C 0.9800 . ?
C36 H36A 0.9800 . ?
C36 H36B 0.9800 . ?
C36 H36C 0.9800 . ?
C37 C38 1.517(5) . ?
C37 H37A 0.9900 . ?
C37 H37B 0.9900 . ?
C38 H38A 0.9800 . ?
C38 H38B 0.9800 . ?
C38 H38C 0.9800 . ?
C39 H39A 0.9800 . ?
C39 H39B 0.9800 . ?
C39 H39C 0.9800 . ?
C40 C41 1.539(7) . ?
C40 H40A 0.9900 . ?
C40 H40B 0.9900 . ?
C41 C42 1.515(8) . ?
C41 H41A 0.9900 . ?
C41 H41B 0.9900 . ?
C43 H43A 0.9800 . ?
C43 H43B 0.9800 . ?
C43 H43C 0.9800 . ?
C44 C45 1.512(6) . ?
C44 H44A 0.9900 . ?
C44 H44B 0.9900 . ?
C45 C46 1.495(8) . ?
C45 H45A 0.9900 . ?
C45 H45B 0.9900 . ?
C47 H47A 0.9800 . ?
C47 H47B 0.9800 . ?
C47 H47C 0.9800 . ?
C48 H48A 0.9800 . ?
C48 H48B 0.9800 . ?
C48 H48C 0.9800 . ?

loop_
_geom_hbond_atom_site_label_D
_geom_hbond_atom_site_label_H
_geom_hbond_atom_site_label_A
_geom_hbond_distance_DH
_geom_hbond_distance_HA
_geom_hbond_distance_DA
_geom_hbond_angle_DHA
_geom_hbond_site_symmetry_A
N1 H1A Cl1 0.88 2.75 3.546(4) 150.7 .
N3 H3A Cl1 0.88 2.43 3.265(4) 158.2 .
N5 H5A Cl1 0.88 2.38 3.225(4) 161.3 .
N2 H2A Cl2 0.88 2.46 3.335(4) 173.9 .
N4 H4A Cl2 0.88 2.74 3.573(3) 158.0 .
N6 H6A Cl2 0.88 2.47 3.316(4) 161.7 .

loop_
_geom_torsion_atom_site_label_1
_geom_torsion_atom_site_label_2
_geom_torsion_atom_site_label_3
_geom_torsion_atom_site_label_4
_geom_torsion
_geom_torsion_site_symmetry_1
_geom_torsion_site_symmetry_2
_geom_torsion_site_symmetry_3
_geom_torsion_site_symmetry_4
_geom_torsion_publ_flag
C4 N1 C1 C26 174.9(4) . . . . ?
C4 N1 C1 C2 -1.3(4) . . . . ?
C26 C1 C2 C3 -176.1(4) . . . . ?
N1 C1 C2 C3 -0.1(5) . . . . ?
C26 C1 C2 C27 3.9(7) . . . . ?
N1 C1 C2 C27 -180.0(4) . . . . ?
C1 C2 C3 C4 1.3(5) . . . . ?
C27 C2 C3 C4 -178.7(4) . . . . ?
C1 C2 C3 C29 -176.4(4) . . . . ?
C27 C2 C3 C29 3.6(7) . . . . ?
C1 N1 C4 C5 -179.5(4) . . . . ?
C1 N1 C4 C3 2.1(4) . . . . ?
C2 C3 C4 N1 -2.2(5) . . . . ?
C29 C3 C4 N1 175.5(4) . . . . ?
C2 C3 C4 C5 179.7(4) . . . . ?
C29 C3 C4 C5 -2.6(7) . . . . ?
C8 N2 C5 C6 0.3(4) . . . . ?
C8 N2 C5 C4 174.4(4) . . . . ?
N1 C4 C5 C6 147.2(5) . . . . ?
C3 C4 C5 C6 -34.9(8) . . . . ?
N1 C4 C5 N2 -25.2(6) . . . . ?
C3 C4 C5 N2 152.8(4) . . . . ?
N2 C5 C6 C7 -0.4(5) . . . . ?
C4 C5 C6 C7 -173.4(4) . . . . ?
N2 C5 C6 C30 170.0(4) . . . . ?
C4 C5 C6 C30 -3.0(8) . . . . ?
C5 C6 C7 C8 0.4(5) . . . . ?
C30 C6 C7 C8 -170.5(4) . . . . ?
C5 C6 C7 C31 174.0(4) . . . . ?
C30 C6 C7 C31 3.2(7) . . . . ?
C5 N2 C8 C7 -0.1(4) . . . . ?
C5 N2 C8 C9 -172.9(3) . . . . ?
C6 C7 C8 N2 -0.2(5) . . . . ?
C31 C7 C8 N2 -173.7(4) . . . . ?
C6 C7 C8 C9 170.8(4) . . . . ?
C31 C7 C8 C9 -2.7(8) . . . . ?
C12 N3 C9 C10 -1.7(4) . . . . ?
C12 N3 C9 C8 178.9(3) . . . . ?
N2 C8 C9 N3 30.4(5) . . . . ?
C7 C8 C9 N3 -140.0(5) . . . . ?
N2 C8 C9 C10 -148.7(5) . . . . ?
C7 C8 C9 C10 40.9(8) . . . . ?
N3 C9 C10 C11 1.1(5) . . . . ?
C8 C9 C10 C11 -179.7(4) . . . . ?
N3 C9 C10 C33 -173.5(4) . . . . ?
C8 C9 C10 C33 5.7(8) . . . . ?
C9 C10 C11 C12 -0.1(5) . . . . ?
C33 C10 C11 C12 174.6(4) . . . . ?
C9 C10 C11 C35 -173.0(4) . . . . ?
C33 C10 C11 C35 1.7(7) . . . . ?
C9 N3 C12 C11 1.7(4) . . . . ?
C9 N3 C12 C13 178.1(4) . . . . ?
C10 C11 C12 N3 -1.0(4) . . . . ?
C35 C11 C12 N3 171.7(4) . . . . ?
C10 C11 C12 C13 -176.6(4) . . . . ?
C35 C11 C12 C13 -4.0(8) . . . . ?
C16 N4 C13 C12 179.1(4) . . . . ?
C16 N4 C13 C14 1.9(5) . . . . ?
N3 C12 C13 N4 -22.2(6) . . . . ?
C11 C12 C13 N4 153.0(4) . . . . ?
N3 C12 C13 C14 154.1(4) . . . . ?
C11 C12 C13 C14 -30.6(8) . . . . ?
N4 C13 C14 C15 -2.9(5) . . . . ?
C12 C13 C14 C15 -179.6(4) . . . . ?
N4 C13 C14 C36 171.2(4) . . . . ?
C12 C13 C14 C36 -5.6(7) . . . . ?
C13 C14 C15 C16 2.7(5) . . . . ?
C36 C14 C15 C16 -171.2(4) . . . . ?
C13 C14 C15 C37 -176.8(4) . . . . ?
C36 C14 C15 C37 9.3(7) . . . . ?
C13 N4 C16 C17 -178.7(4) . . . . ?
C13 N4 C16 C15 -0.3(4) . . . . ?
C14 C15 C16 C17 176.8(4) . . . . ?
C37 C15 C16 C17 -3.7(7) . . . . ?
C14 C15 C16 N4 -1.6(5) . . . . ?
C37 C15 C16 N4 178.0(4) . . . . ?
N4 C16 C17 C18 6.1(7) . . . . ?
C15 C16 C17 C18 -172.0(4) . . . . ?
C21 N5 C18 C19 -1.0(5) . . . . ?
C21 N5 C18 C17 -178.5(4) . . . . ?
C16 C17 C18 N5 21.0(7) . . . . ?
C16 C17 C18 C19 -156.0(5) . . . . ?
N5 C18 C19 C20 -1.2(5) . . . . ?
C17 C18 C19 C20 176.2(4) . . . . ?
N5 C18 C19 C39 -176.9(4) . . . . ?
C17 C18 C19 C39 0.5(7) . . . . ?
C18 C19 C20 C21 3.0(5) . . . . ?
C39 C19 C20 C21 178.6(4) . . . . ?
C18 C19 C20 C40 -169.6(4) . . . . ?
C39 C19 C20 C40 6.1(8) . . . . ?
C18 N5 C21 C20 3.0(5) . . . . ?
C18 N5 C21 C22 -172.4(4) . . . . ?
C19 C20 C21 N5 -3.7(5) . . . . ?
C40 C20 C21 N5 168.8(4) . . . . ?
C19 C20 C21 C22 171.3(4) . . . . ?
C40 C20 C21 C22 -16.2(8) . . . . ?
C25 N6 C22 C23 3.1(5) . . . . ?
C25 N6 C22 C21 -176.2(4) . . . . ?
N5 C21 C22 N6 -52.0(6) . . . . ?
C20 C21 C22 N6 133.6(5) . . . . ?
N5 C21 C22 C23 128.8(5) . . . . ?
C20 C21 C22 C23 -45.6(7) . . . . ?
N6 C22 C23 C24 -3.2(5) . . . . ?
C21 C22 C23 C24 176.1(4) . . . . ?
N6 C22 C23 C44 169.9(4) . . . . ?
C21 C22 C23 C44 -10.8(8) . . . . ?
C22 C23 C24 C25 2.1(5) . . . . ?
C44 C23 C24 C25 -171.0(4) . . . . ?
C22 C23 C24 C48 176.9(4) . . . . ?
C44 C23 C24 C48 3.9(7) . . . . ?
C22 N6 C25 C24 -1.8(5) . . . . ?
C22 N6 C25 C26 -177.4(4) . . . . ?
C23 C24 C25 N6 -0.2(5) . . . . ?
C48 C24 C25 N6 -175.2(4) . . . . ?
C23 C24 C25 C26 175.4(4) . . . . ?
C48 C24 C25 C26 0.4(7) . . . . ?
N1 C1 C26 C25 6.3(8) . . . . ?
C2 C1 C26 C25 -178.4(4) . . . . ?
N6 C25 C26 C1 22.6(8) . . . . ?
C24 C25 C26 C1 -152.2(5) . . . . ?
C3 C2 C27 C28 90.8(5) . . . . ?
C1 C2 C27 C28 -89.3(5) . . . . ?
C8 C7 C31 C32 -113.5(5) . . . . ?
C6 C7 C31 C32 74.2(6) . . . . ?
C9 C10 C33 C34 -116.5(5) . . . . ?
C11 C10 C33 C34 69.8(5) . . . . ?
C14 C15 C37 C38 92.1(5) . . . . ?
C16 C15 C37 C38 -87.3(5) . . . . ?
C21 C20 C40 C41 -99.9(6) . . . . ?
C19 C20 C40 C41 71.2(6) . . . . ?
C20 C40 C41 C42 62.9(6) . . . . ?
C43 O2 C42 O1 -2.1(9) . . . . ?
C43 O2 C42 C41 -179.7(5) . . . . ?
C40 C41 C42 O1 52.6(8) . . . . ?
C40 C41 C42 O2 -129.8(5) . . . . ?
C24 C23 C44 C45 109.2(6) . . . . ?
C22 C23 C44 C45 -62.5(6) . . . . ?
C23 C44 C45 C46 -165.9(5) . . . . ?
C47 O4 C46 O3 4.2(10) . . . . ?
C47 O4 C46 C45 -175.2(5) . . . . ?
C44 C45 C46 O4 -145.9(6) . . . . ?
C44 C45 C46 O3 34.7(9) . . . . ?
